data_4073377
loop_
_publ_author_name
'Kempter, Andreas'
'Gemel, Christian'
'Cadenbach, Thomas'
'Fischer, Roland A.'

_publ_section_title
;
 Nickel Olefin Complexes Supported by GaI(DDP)&#x2020;
;
_journal_issue 17
_journal_name_full Organometallics
_journal_page_first 4257
_journal_paper_doi 10.1021/om700297t
_journal_volume 26
_journal_year 2007
_chemical_formula_sum 'C35 H53 Ga N2 Ni2'
_chemical_formula_weight 688.93
_chemical_name_systematic
; 
 ? 
;
_space_group_IT_number 2
_symmetry_cell_setting triclinic
_symmetry_space_group_name_Hall '-P 1'
_symmetry_space_group_name_H-M 'P -1'
_atom_sites_solution_hydrogens geom
_atom_sites_solution_primary direct
_atom_sites_solution_secondary difmap
_audit_creation_method SHELXL-97
_cell_angle_alpha 87.64(3)
_cell_angle_beta 80.73(3)
_cell_angle_gamma 76.94(3)
_cell_formula_units_Z 2
_cell_length_a 11.107(4)
_cell_length_b 11.538(4)
_cell_length_c 13.631(5)
_cell_measurement_reflns_used 200
_cell_measurement_temperature 113(2)
_cell_measurement_theta_max 25
_cell_measurement_theta_min 0
_cell_volume 1679.4(11)
_computing_cell_refinement
;
CrysAlis RED, Oxford Diffraction Ltd.,
Version 1.170.32 (release 06.06.2003 CrysAlis170 VC++)
(compiled Jun  6 2003,13:53:32)
;
_computing_data_collection
;
CrysAlis CCD, Oxford Diffraction Ltd.,
Version 1.170.32 (release 06.06.2003 CrysAlis170 VC++)
(compiled Jun  6 2003,13:53:32)
;
_computing_data_reduction
;
CrysAlis RED, Oxford Diffraction Ltd.,
Version 1.170.32 (release 06.06.2003 CrysAlis170 VC++)
(compiled Jun  6 2003,13:53:32)
;
_computing_structure_refinement 'SHELXL-97 (Sheldrick, 1997)'
_computing_structure_solution 'SHELXS-97 (Sheldrick, 1990)'
_diffrn_ambient_temperature 113(2)
_diffrn_detector_area_resol_mean 'not measured'
_diffrn_measured_fraction_theta_full 0.985
_diffrn_measured_fraction_theta_max 0.985
_diffrn_measurement_device_type 'multiwire proportional'
_diffrn_measurement_method 'phi and omega scans'
_diffrn_radiation_monochromator graphite
_diffrn_radiation_source 'fine-focus sealed tube'
_diffrn_radiation_type MoK\a
_diffrn_radiation_wavelength 0.71073
_diffrn_reflns_av_R_equivalents 0.0717
_diffrn_reflns_av_sigmaI/netI 0.2165
_diffrn_reflns_limit_h_max 7
_diffrn_reflns_limit_h_min -14
_diffrn_reflns_limit_k_max 15
_diffrn_reflns_limit_k_min -15
_diffrn_reflns_limit_l_max 17
_diffrn_reflns_limit_l_min -17
_diffrn_reflns_number 16358
_diffrn_reflns_theta_full 27.56
_diffrn_reflns_theta_max 27.56
_diffrn_reflns_theta_min 3.32
_diffrn_standards_decay_% 'not measured'
_diffrn_standards_interval_count 'not measured'
_diffrn_standards_interval_time 'not measured'
_diffrn_standards_number 'not measured'
_exptl_absorpt_coefficient_mu 1.931
_exptl_absorpt_correction_T_max 0.824
_exptl_absorpt_correction_T_min 0.793
_exptl_absorpt_correction_type empirical
_exptl_absorpt_process_details none
_exptl_crystal_colour red
_exptl_crystal_density_diffrn 1.362
_exptl_crystal_density_meas ?
_exptl_crystal_density_method 'not measured'
_exptl_crystal_description octahedral
_exptl_crystal_F_000 728
_exptl_crystal_size_max 0.15
_exptl_crystal_size_mid 0.1
_exptl_crystal_size_min 0.1
_refine_diff_density_max 0.560
_refine_diff_density_min -0.532
_refine_diff_density_rms 0.086
_refine_ls_extinction_method none
_refine_ls_goodness_of_fit_ref 0.703
_refine_ls_hydrogen_treatment mixed
_refine_ls_matrix_type full
_refine_ls_number_parameters 369
_refine_ls_number_reflns 7651
_refine_ls_number_restraints 0
_refine_ls_restrained_S_all 0.703
_refine_ls_R_factor_all 0.1311
_refine_ls_R_factor_gt 0.0461
_refine_ls_shift/su_max 0.676
_refine_ls_shift/su_mean 0.004
_refine_ls_structure_factor_coef Fsqd
_refine_ls_weighting_details 'calc w=1/[\s^2^(Fo^2^)+(0.0042P)^2^+0.0000P] where P=(Fo^2^+2Fc^2^)/3'
_refine_ls_weighting_scheme calc
_refine_ls_wR_factor_gt 0.0521
_refine_ls_wR_factor_ref 0.0660
_reflns_number_gt 3490
_reflns_number_total 7651
_reflns_threshold_expression >2sigma(I)
_cod_data_source_file om700297t-file003.cif
_cod_data_source_block 6
_cod_depositor_comments
;
The following automatic conversions were performed:

'_exptl_crystal_density_meas' value 'not measured' was changed to '?'
- the value is perceived as not measured.

Automatic conversion script
Id: cif_fix_values 3008 2015-01-20 13:52:24Z robertas 
;
_cod_original_cell_volume 1679.4(10)
_cod_original_sg_symbol_H-M P-1
_cod_database_code 4073377

loop_
_symmetry_equiv_pos_as_xyz
'x, y, z'
'-x, -y, -z'

loop_
_atom_site_label
_atom_site_type_symbol
_atom_site_fract_x
_atom_site_fract_y
_atom_site_fract_z
_atom_site_U_iso_or_equiv
_atom_site_adp_type
_atom_site_occupancy
_atom_site_symmetry_multiplicity
_atom_site_calc_flag
_atom_site_refinement_flags
Ga1 Ga 0.29366(4) 0.29989(4) 0.29687(3) 0.01711(13) Uani 1 1 d .
Ni1 Ni 0.50673(5) 0.29332(5) 0.27066(4) 0.02199(16) Uani 1 1 d .
Ni2 Ni 0.35396(5) 0.45007(5) 0.37333(4) 0.02295(16) Uani 1 1 d .
N1 N 0.1788(3) 0.3321(3) 0.1984(2) 0.0167(8) Uani 1 1 d .
C18 C 0.2491(4) 0.1109(4) 0.4454(3) 0.0176(10) Uani 1 1 d .
C19 C 0.3104(4) -0.0013(4) 0.4062(3) 0.0210(11) Uani 1 1 d .
C1 C 0.0541(4) 0.3460(4) 0.2283(3) 0.0190(10) Uani 1 1 d .
C3 C 0.0679(4) 0.2243(4) 0.3829(3) 0.0190(10) Uani 1 1 d .
C23 C 0.2476(4) 0.1384(4) 0.5455(3) 0.0235(11) Uani 1 1 d .
C7 C 0.2565(4) 0.4535(4) 0.0587(3) 0.0223(11) Uani 1 1 d .
C27 C 0.1844(4) 0.2589(4) 0.5919(3) 0.0252(11) Uani 1 1 d .
H27A H 0.1329 0.3060 0.5440 0.030 Uiso 1 1 calc R
C8 C 0.2999(4) 0.4615(4) -0.0423(3) 0.0305(12) Uani 1 1 d .
H8A H 0.3222 0.5329 -0.0680 0.037 Uiso 1 1 calc R
C21 C 0.3695(4) -0.0617(4) 0.5667(3) 0.0301(12) Uani 1 1 d .
H21A H 0.4115 -0.1205 0.6079 0.036 Uiso 1 1 calc R
C10 C 0.2797(4) 0.2667(4) -0.0709(3) 0.0280(12) Uani 1 1 d .
H10A H 0.2877 0.2040 -0.1162 0.034 Uiso 1 1 calc R
C12 C 0.2426(4) 0.5591(4) 0.1244(3) 0.0253(11) Uani 1 1 d .
H12A H 0.2071 0.5377 0.1931 0.030 Uiso 1 1 calc R
C24 C 0.3088(4) -0.0317(4) 0.2994(3) 0.0236(11) Uani 1 1 d .
H24A H 0.3099 0.0426 0.2592 0.028 Uiso 1 1 calc R
C29 C 0.2826(4) 0.3262(4) 0.6089(3) 0.0316(12) Uani 1 1 d .
H29A H 0.3375 0.3329 0.5460 0.047 Uiso 1 1 calc R
H29B H 0.3324 0.2830 0.6576 0.047 Uiso 1 1 calc R
H29C H 0.2410 0.4059 0.6341 0.047 Uiso 1 1 calc R
C6 C 0.2225(4) 0.3477(4) 0.0940(3) 0.0185(10) Uani 1 1 d .
C5 C -0.0134(4) 0.1640(4) 0.4598(3) 0.0276(12) Uani 1 1 d .
H5A H 0.0396 0.1112 0.5016 0.041 Uiso 1 1 calc R
H5B H -0.0579 0.1175 0.4259 0.041 Uiso 1 1 calc R
H5C H -0.0741 0.2246 0.5013 0.041 Uiso 1 1 calc R
C9 C 0.3115(4) 0.3693(4) -0.1057(3) 0.0308(12) Uani 1 1 d .
H9A H 0.3419 0.3772 -0.1743 0.037 Uiso 1 1 calc R
C2 C 0.0047(4) 0.3028(4) 0.3178(3) 0.0217(11) Uani 1 1 d .
H2A H -0.0829 0.3298 0.3377 0.026 Uiso 1 1 calc R
C15 C 0.2029(4) 0.1335(4) 0.0653(3) 0.0271(12) Uani 1 1 d .
H15A H 0.1944 0.1324 0.1395 0.032 Uiso 1 1 calc R
C25 C 0.4214(4) -0.1256(4) 0.2549(3) 0.0308(12) Uani 1 1 d .
H25A H 0.4983 -0.1007 0.2616 0.046 Uiso 1 1 calc R
H25B H 0.4182 -0.1355 0.1843 0.046 Uiso 1 1 calc R
H25C H 0.4202 -0.2014 0.2899 0.046 Uiso 1 1 calc R
C26 C 0.1873(4) -0.0703(4) 0.2890(3) 0.0304(12) Uani 1 1 d .
H26A H 0.1886 -0.0894 0.2194 0.046 Uiso 1 1 calc R
H26B H 0.1151 -0.0053 0.3103 0.046 Uiso 1 1 calc R
H26C H 0.1808 -0.1406 0.3306 0.046 Uiso 1 1 calc R
C4 C -0.0351(4) 0.4117(4) 0.1611(3) 0.0284(12) Uani 1 1 d .
H4A H 0.0128 0.4370 0.1004 0.043 Uiso 1 1 calc R
H4B H -0.0897 0.4817 0.1957 0.043 Uiso 1 1 calc R
H4C H -0.0861 0.3589 0.1436 0.043 Uiso 1 1 calc R
C33 C 0.5366(5) 0.3967(5) 0.3720(4) 0.0319(13) Uani 1 1 d .
C34 C 0.2430(4) 0.5912(4) 0.4293(3) 0.0369(13) Uani 1 1 d .
H34A H 0.2409 0.6041 0.5010 0.044 Uiso 1 1 calc R
H34B H 0.2410 0.6647 0.3888 0.044 Uiso 1 1 calc R
C14 C 0.1528(4) 0.6677(4) 0.0917(3) 0.0359(13) Uani 1 1 d .
H14A H 0.0720 0.6481 0.0893 0.054 Uiso 1 1 calc R
H14B H 0.1871 0.6930 0.0256 0.054 Uiso 1 1 calc R
H14C H 0.1413 0.7323 0.1392 0.054 Uiso 1 1 calc R
C32 C 0.6406(5) 0.3646(5) 0.3009(4) 0.0455(15) Uani 1 1 d .
H32A H 0.7140 0.3095 0.3222 0.055 Uiso 1 1 calc R
H32B H 0.6627 0.4284 0.2555 0.055 Uiso 1 1 calc R
C28 C 0.0973(4) 0.2470(4) 0.6891(3) 0.0329(13) Uani 1 1 d .
H28A H 0.0348 0.2038 0.6767 0.049 Uiso 1 1 calc R
H28B H 0.0550 0.3263 0.7147 0.049 Uiso 1 1 calc R
H28C H 0.1463 0.2033 0.7380 0.049 Uiso 1 1 calc R
C35 C 0.1704(4) 0.5157(4) 0.4056(3) 0.0304(12) Uani 1 1 d .
H35A H 0.1242 0.5393 0.3490 0.037 Uiso 1 1 calc R
H35B H 0.1240 0.4785 0.4616 0.037 Uiso 1 1 calc R
C20 C 0.3691(4) -0.0861(4) 0.4686(3) 0.0287(12) Uani 1 1 d .
H20A H 0.4100 -0.1628 0.4431 0.034 Uiso 1 1 calc R
C11 C 0.2359(4) 0.2505(4) 0.0285(3) 0.0219(11) Uani 1 1 d .
C30 C 0.5038(4) 0.1767(4) 0.1677(3) 0.0359(13) Uani 1 1 d .
H30A H 0.4879 0.0985 0.1917 0.043 Uiso 1 1 calc R
H30B H 0.4633 0.2084 0.1097 0.043 Uiso 1 1 calc R
C22 C 0.3089(4) 0.0479(4) 0.6043(3) 0.0284(12) Uani 1 1 d .
H22A H 0.3081 0.0634 0.6723 0.034 Uiso 1 1 calc R
C13 C 0.3695(4) 0.5862(4) 0.1290(3) 0.0365(13) Uani 1 1 d .
H13A H 0.4258 0.5148 0.1503 0.055 Uiso 1 1 calc R
H13B H 0.3593 0.6504 0.1766 0.055 Uiso 1 1 calc R
H13C H 0.4051 0.6109 0.0630 0.055 Uiso 1 1 calc R
C31 C 0.6232(4) 0.1948(4) 0.1692(3) 0.0308(12) Uani 1 1 d .
H31A H 0.6597 0.2370 0.1112 0.037 Uiso 1 1 calc R
H31B H 0.6842 0.1275 0.1930 0.037 Uiso 1 1 calc R
C16 C 0.3068(4) 0.0282(4) 0.0262(3) 0.0387(13) Uani 1 1 d .
H16A H 0.2834 -0.0460 0.0508 0.058 Uiso 1 1 calc R
H16B H 0.3844 0.0337 0.0493 0.058 Uiso 1 1 calc R
H16C H 0.3194 0.0289 -0.0466 0.058 Uiso 1 1 calc R
C17 C 0.0794(5) 0.1194(4) 0.0378(4) 0.0567(16) Uani 1 1 d .
H17A H 0.0627 0.0428 0.0629 0.085 Uiso 1 1 calc R
H17B H 0.0844 0.1221 -0.0347 0.085 Uiso 1 1 calc R
H17C H 0.0116 0.1841 0.0675 0.085 Uiso 1 1 calc R
N2 N 0.1912(3) 0.1995(3) 0.3803(2) 0.0151(8) Uani 1 1 d .
H33B H 0.540(4) 0.370(4) 0.432(3) 0.056(18) Uiso 1 1 d .
H33A H 0.500(3) 0.502(3) 0.371(2) 0.000(9) Uiso 1 1 d .

loop_
_atom_site_aniso_label
_atom_site_aniso_U_11
_atom_site_aniso_U_22
_atom_site_aniso_U_33
_atom_site_aniso_U_23
_atom_site_aniso_U_13
_atom_site_aniso_U_12
Ga1 0.0171(3) 0.0173(3) 0.0168(3) -0.0013(2) -0.0027(2) -0.0035(2)
Ni1 0.0178(3) 0.0225(4) 0.0259(4) 0.0013(3) -0.0027(3) -0.0058(3)
Ni2 0.0279(4) 0.0199(4) 0.0233(4) -0.0006(3) -0.0072(3) -0.0077(3)
N1 0.017(2) 0.021(2) 0.0132(19) 0.0004(16) -0.0038(17) -0.0052(17)
C18 0.016(2) 0.016(3) 0.022(3) 0.008(2) -0.003(2) -0.007(2)
C19 0.019(3) 0.016(3) 0.027(3) 0.002(2) -0.002(2) -0.005(2)
C1 0.018(3) 0.018(3) 0.022(3) -0.001(2) -0.003(2) -0.006(2)
C3 0.022(3) 0.018(3) 0.017(2) -0.0039(19) 0.000(2) -0.006(2)
C23 0.024(3) 0.021(3) 0.025(3) 0.004(2) -0.003(2) -0.005(2)
C7 0.025(3) 0.022(3) 0.020(3) 0.002(2) -0.002(2) -0.007(2)
C27 0.028(3) 0.031(3) 0.015(2) 0.004(2) -0.005(2) -0.003(2)
C8 0.033(3) 0.035(3) 0.025(3) 0.006(2) -0.005(2) -0.010(3)
C21 0.035(3) 0.024(3) 0.031(3) 0.014(2) -0.013(2) -0.004(2)
C10 0.032(3) 0.029(3) 0.022(3) -0.013(2) -0.001(2) -0.005(2)
C12 0.035(3) 0.022(3) 0.019(3) 0.000(2) 0.000(2) -0.010(2)
C24 0.023(3) 0.013(3) 0.034(3) -0.003(2) -0.002(2) -0.002(2)
C29 0.040(3) 0.028(3) 0.027(3) 0.002(2) -0.005(2) -0.009(3)
C6 0.018(3) 0.025(3) 0.012(2) -0.0032(19) 0.001(2) -0.004(2)
C5 0.019(3) 0.035(3) 0.032(3) 0.002(2) -0.008(2) -0.009(2)
C9 0.036(3) 0.040(3) 0.015(3) -0.003(2) -0.001(2) -0.006(3)
C2 0.011(2) 0.023(3) 0.029(3) -0.003(2) 0.002(2) -0.001(2)
C15 0.029(3) 0.029(3) 0.027(3) -0.009(2) -0.009(2) -0.010(3)
C25 0.026(3) 0.033(3) 0.031(3) -0.009(2) -0.002(2) -0.002(2)
C26 0.033(3) 0.026(3) 0.034(3) -0.001(2) -0.005(2) -0.009(2)
C4 0.011(2) 0.044(3) 0.030(3) 0.007(2) -0.003(2) -0.006(2)
C33 0.030(3) 0.045(4) 0.025(3) -0.007(3) -0.010(3) -0.010(3)
C34 0.051(3) 0.027(3) 0.033(3) -0.003(2) -0.004(3) -0.009(3)
C14 0.047(3) 0.025(3) 0.032(3) -0.001(2) 0.004(3) -0.008(3)
C32 0.035(3) 0.054(4) 0.052(4) -0.005(3) -0.009(3) -0.018(3)
C28 0.028(3) 0.035(3) 0.032(3) -0.005(2) 0.003(2) -0.004(3)
C35 0.035(3) 0.030(3) 0.020(3) 0.001(2) -0.003(2) 0.005(2)
C20 0.030(3) 0.016(3) 0.035(3) 0.002(2) 0.002(3) 0.001(2)
C11 0.019(3) 0.026(3) 0.021(3) 0.000(2) -0.007(2) -0.001(2)
C30 0.035(3) 0.026(3) 0.041(3) -0.008(2) -0.001(3) 0.002(3)
C22 0.035(3) 0.032(3) 0.021(3) 0.007(2) -0.013(2) -0.010(3)
C13 0.057(4) 0.036(3) 0.024(3) 0.002(2) -0.010(3) -0.023(3)
C31 0.023(3) 0.030(3) 0.037(3) -0.004(2) 0.003(2) -0.004(2)
C16 0.046(3) 0.027(3) 0.042(3) -0.007(2) -0.004(3) -0.007(3)
C17 0.067(4) 0.042(4) 0.078(4) 0.005(3) -0.034(3) -0.032(3)
N2 0.015(2) 0.016(2) 0.016(2) 0.0004(15) -0.0061(16) -0.0029(17)

loop_
_atom_type_symbol
_atom_type_description
_atom_type_scat_dispersion_real
_atom_type_scat_dispersion_imag
_atom_type_scat_source
C C 0.0033 0.0016 'International Tables Vol C Tables 4.2.6.8 and 6.1.1.4'
H H 0.0000 0.0000 'International Tables Vol C Tables 4.2.6.8 and 6.1.1.4'
N N 0.0061 0.0033 'International Tables Vol C Tables 4.2.6.8 and 6.1.1.4'
Ni Ni 0.3393 1.1124 'International Tables Vol C Tables 4.2.6.8 and 6.1.1.4'
Ga Ga 0.2307 1.6083 'International Tables Vol C Tables 4.2.6.8 and 6.1.1.4'

loop_
_geom_angle_atom_site_label_1
_geom_angle_atom_site_label_2
_geom_angle_atom_site_label_3
_geom_angle
N1 Ga1 N2 92.50(13)
N1 Ga1 Ni1 127.66(9)
N2 Ga1 Ni1 131.92(10)
N1 Ga1 Ni2 122.95(10)
N2 Ga1 Ni2 118.76(10)
Ni1 Ga1 Ni2 64.53(4)
C31 Ni1 C32 90.48(19)
C31 Ni1 C33 130.5(2)
C32 Ni1 C33 40.88(18)
C31 Ni1 C30 41.43(15)
C32 Ni1 C30 131.76(19)
C33 Ni1 C30 171.3(2)
C31 Ni1 Ga1 122.70(14)
C32 Ni1 Ga1 146.35(15)
C33 Ni1 Ga1 106.72(16)
C30 Ni1 Ga1 81.28(13)
C31 Ni1 Ni2 168.40(14)
C32 Ni1 Ni2 88.43(15)
C33 Ni1 Ni2 51.19(16)
C30 Ni1 Ni2 137.48(14)
Ga1 Ni1 Ni2 57.96(3)
C34 Ni2 C33 128.8(2)
C34 Ni2 C35 41.75(17)
C33 Ni2 C35 167.0(2)
C34 Ni2 Ga1 125.03(15)
C33 Ni2 Ga1 106.16(16)
C35 Ni2 Ga1 83.70(14)
C34 Ni2 Ni1 168.19(13)
C33 Ni2 Ni1 51.04(15)
C35 Ni2 Ni1 140.55(14)
Ga1 Ni2 Ni1 57.51(3)
C1 N1 C6 118.0(3)
C1 N1 Ga1 120.0(3)
C6 N1 Ga1 121.9(2)
C19 C18 C23 121.2(4)
C19 C18 N2 118.5(4)
C23 C18 N2 120.2(4)
C20 C19 C18 118.5(4)
C20 C19 C24 120.4(4)
C18 C19 C24 121.1(4)
N1 C1 C2 122.6(4)
N1 C1 C4 119.0(3)
C2 C1 C4 118.4(4)
N2 C3 C2 124.3(4)
N2 C3 C5 119.9(4)
C2 C3 C5 115.9(4)
C22 C23 C18 117.0(4)
C22 C23 C27 119.2(4)
C18 C23 C27 123.7(4)
C8 C7 C6 117.7(4)
C8 C7 C12 119.3(4)
C6 C7 C12 122.9(4)
C23 C27 C29 110.1(3)
C23 C27 C28 111.9(3)
C29 C27 C28 110.6(4)
C9 C8 C7 121.7(4)
C22 C21 C20 119.4(4)
C9 C10 C11 122.0(4)
C7 C12 C14 112.0(4)
C7 C12 C13 110.8(4)
C14 C12 C13 111.0(4)
C25 C24 C19 113.9(4)
C25 C24 C26 109.8(4)
C19 C24 C26 111.1(3)
C7 C6 C11 120.8(4)
C7 C6 N1 120.8(4)
C11 C6 N1 118.3(3)
C10 C9 C8 120.3(4)
C1 C2 C3 127.8(4)
C16 C15 C17 109.7(4)
C16 C15 C11 111.0(3)
C17 C15 C11 112.7(4)
C32 C33 Ni1 68.9(3)
C32 C33 Ni2 136.2(4)
Ni1 C33 Ni2 77.77(18)
C35 C34 Ni2 72.3(3)
C33 C32 Ni1 70.2(3)
C34 C35 Ni2 66.0(3)
C21 C20 C19 121.6(4)
C10 C11 C6 117.4(4)
C10 C11 C15 120.7(4)
C6 C11 C15 121.9(4)
C31 C30 Ni1 67.3(3)
C21 C22 C23 122.2(4)
C30 C31 Ni1 71.3(2)
C3 N2 C18 120.5(3)
C3 N2 Ga1 119.5(3)
C18 N2 Ga1 119.6(2)

loop_
_geom_bond_atom_site_label_1
_geom_bond_atom_site_label_2
_geom_bond_distance
Ga1 N1 1.965(3)
Ga1 N2 2.000(3)
Ga1 Ni1 2.3200(11)
Ga1 Ni2 2.3314(10)
Ni1 C31 1.941(4)
Ni1 C32 1.959(5)
Ni1 C33 1.976(5)
Ni1 C30 1.993(5)
Ni1 Ni2 2.4830(14)
Ni2 C34 1.909(4)
Ni2 C33 1.980(5)
Ni2 C35 1.991(4)
N1 C1 1.354(4)
N1 C6 1.445(4)
C18 C19 1.402(5)
C18 C23 1.411(6)
C18 N2 1.435(5)
C19 C20 1.388(5)
C19 C24 1.515(6)
C1 C2 1.377(5)
C1 C4 1.514(5)
C3 N2 1.329(5)
C3 C2 1.396(5)
C3 C5 1.521(5)
C23 C22 1.408(6)
C23 C27 1.521(6)
C7 C8 1.390(5)
C7 C6 1.402(5)
C7 C12 1.506(6)
C27 C29 1.525(5)
C27 C28 1.530(5)
C8 C9 1.369(6)
C21 C22 1.368(6)
C21 C20 1.379(6)
C10 C9 1.356(6)
C10 C11 1.384(5)
C12 C14 1.515(6)
C12 C13 1.523(5)
C24 C25 1.517(5)
C24 C26 1.543(5)
C6 C11 1.429(6)
C15 C16 1.521(5)
C15 C17 1.523(6)
C15 C11 1.522(5)
C33 C32 1.374(6)
C34 C35 1.392(6)
C30 C31 1.392(5)

loop_
_geom_torsion_atom_site_label_1
_geom_torsion_atom_site_label_2
_geom_torsion_atom_site_label_3
_geom_torsion_atom_site_label_4
_geom_torsion
N1 Ga1 Ni1 C31 -53.1(2)
N2 Ga1 Ni1 C31 87.0(2)
Ni2 Ga1 Ni1 C31 -166.28(16)
N1 Ga1 Ni1 C32 116.1(3)
N2 Ga1 Ni1 C32 -103.8(3)
Ni2 Ga1 Ni1 C32 3.0(3)
N1 Ga1 Ni1 C33 129.4(2)
N2 Ga1 Ni1 C33 -90.5(2)
Ni2 Ga1 Ni1 C33 16.25(17)
N1 Ga1 Ni1 C30 -54.14(18)
N2 Ga1 Ni1 C30 85.94(19)
Ni2 Ga1 Ni1 C30 -167.30(14)
N1 Ga1 Ni1 Ni2 113.16(12)
N2 Ga1 Ni1 Ni2 -106.76(13)
N1 Ga1 Ni2 C34 46.3(2)
N2 Ga1 Ni2 C34 -68.2(2)
Ni1 Ga1 Ni2 C34 166.11(17)
N1 Ga1 Ni2 C33 -136.0(2)
N2 Ga1 Ni2 C33 109.5(2)
Ni1 Ga1 Ni2 C33 -16.16(17)
N1 Ga1 Ni2 C35 52.58(16)
N2 Ga1 Ni2 C35 -61.94(17)
Ni1 Ga1 Ni2 C35 172.42(13)
N1 Ga1 Ni2 Ni1 -119.84(11)
N2 Ga1 Ni2 Ni1 125.64(12)
C31 Ni1 Ni2 C34 -9.3(10)
C32 Ni1 Ni2 C34 75.4(7)
C33 Ni1 Ni2 C34 93.9(8)
C30 Ni1 Ni2 C34 -87.5(8)
Ga1 Ni1 Ni2 C34 -106.2(7)
C31 Ni1 Ni2 C33 -103.2(7)
C32 Ni1 Ni2 C33 -18.5(2)
C30 Ni1 Ni2 C33 178.6(3)
Ga1 Ni1 Ni2 C33 159.9(2)
C31 Ni1 Ni2 C35 85.0(7)
C32 Ni1 Ni2 C35 169.7(2)
C33 Ni1 Ni2 C35 -171.8(3)
C30 Ni1 Ni2 C35 6.8(3)
Ga1 Ni1 Ni2 C35 -11.9(2)
C31 Ni1 Ni2 Ga1 96.9(7)
C32 Ni1 Ni2 Ga1 -178.35(15)
C33 Ni1 Ni2 Ga1 -159.9(2)
C30 Ni1 Ni2 Ga1 18.7(2)
N2 Ga1 N1 C1 36.1(3)
Ni1 Ga1 N1 C1 -172.5(2)
Ni2 Ga1 N1 C1 -90.9(3)
N2 Ga1 N1 C6 -147.2(3)
Ni1 Ga1 N1 C6 4.3(3)
Ni2 Ga1 N1 C6 85.8(3)
C23 C18 C19 C20 0.7(6)
N2 C18 C19 C20 178.4(3)
C23 C18 C19 C24 178.3(4)
N2 C18 C19 C24 -3.9(6)
C6 N1 C1 C2 161.9(4)
Ga1 N1 C1 C2 -21.3(5)
C6 N1 C1 C4 -18.2(5)
Ga1 N1 C1 C4 158.6(3)
C19 C18 C23 C22 -0.8(6)
N2 C18 C23 C22 -178.6(3)
C19 C18 C23 C27 179.1(4)
N2 C18 C23 C27 1.4(6)
C22 C23 C27 C29 72.8(5)
C18 C23 C27 C29 -107.2(5)
C22 C23 C27 C28 -50.7(5)
C18 C23 C27 C28 129.4(4)
C6 C7 C8 C9 -1.0(7)
C12 C7 C8 C9 -178.4(4)
C8 C7 C12 C14 59.5(5)
C6 C7 C12 C14 -117.8(5)
C8 C7 C12 C13 -65.0(5)
C6 C7 C12 C13 117.7(4)
C20 C19 C24 C25 -29.5(5)
C18 C19 C24 C25 152.9(4)
C20 C19 C24 C26 95.1(5)
C18 C19 C24 C26 -82.5(5)
C8 C7 C6 C11 1.9(6)
C12 C7 C6 C11 179.2(4)
C8 C7 C6 N1 178.8(4)
C12 C7 C6 N1 -3.9(7)
C1 N1 C6 C7 101.4(5)
Ga1 N1 C6 C7 -75.4(5)
C1 N1 C6 C11 -81.6(5)
Ga1 N1 C6 C11 101.6(4)
C11 C10 C9 C8 -0.6(7)
C7 C8 C9 C10 0.4(7)
N1 C1 C2 C3 -11.5(7)
C4 C1 C2 C3 168.6(4)
N2 C3 C2 C1 16.6(7)
C5 C3 C2 C1 -162.6(4)
C31 Ni1 C33 C32 14.0(4)
C30 Ni1 C33 C32 35.0(15)
Ga1 Ni1 C33 C32 -168.8(3)
Ni2 Ni1 C33 C32 -151.1(4)
C31 Ni1 C33 Ni2 165.07(18)
C32 Ni1 C33 Ni2 151.1(4)
C30 Ni1 C33 Ni2 -173.9(12)
Ga1 Ni1 C33 Ni2 -17.72(18)
C34 Ni2 C33 C32 -124.1(6)
C35 Ni2 C33 C32 -163.2(7)
Ga1 Ni2 C33 C32 58.3(6)
Ni1 Ni2 C33 C32 40.7(5)
C34 Ni2 C33 Ni1 -164.81(18)
C35 Ni2 C33 Ni1 156.1(8)
Ga1 Ni2 C33 Ni1 17.58(18)
C33 Ni2 C34 C35 -167.8(3)
Ga1 Ni2 C34 C35 9.4(3)
Ni1 Ni2 C34 C35 107.9(7)
Ni2 C33 C32 Ni1 -43.1(5)
C31 Ni1 C32 C33 -169.4(3)
C30 Ni1 C32 C33 -173.3(3)
Ga1 Ni1 C32 C33 19.6(5)
Ni2 Ni1 C32 C33 22.1(3)
C33 Ni2 C35 C34 47.5(10)
Ga1 Ni2 C35 C34 -172.2(3)
Ni1 Ni2 C35 C34 -162.1(2)
C22 C21 C20 C19 1.2(6)
C18 C19 C20 C21 -0.8(6)
C24 C19 C20 C21 -178.5(4)
C9 C10 C11 C6 1.4(7)
C9 C10 C11 C15 -179.1(4)
C7 C6 C11 C10 -2.0(6)
N1 C6 C11 C10 -179.1(4)
C7 C6 C11 C15 178.4(4)
N1 C6 C11 C15 1.4(6)
C16 C15 C11 C10 48.3(6)
C17 C15 C11 C10 -75.2(5)
C16 C15 C11 C6 -132.2(4)
C17 C15 C11 C6 104.3(5)
C32 Ni1 C30 C31 5.9(4)
C33 Ni1 C30 C31 -24.3(15)
Ga1 Ni1 C30 C31 178.7(3)
Ni2 Ni1 C30 C31 162.7(2)
C20 C21 C22 C23 -1.3(7)
C18 C23 C22 C21 1.2(6)
C27 C23 C22 C21 -178.8(4)
C32 Ni1 C31 C30 -175.6(3)
C33 Ni1 C31 C30 175.3(3)
Ga1 Ni1 C31 C30 -1.5(3)
Ni2 Ni1 C31 C30 -91.1(7)
C2 C3 N2 C18 -175.4(4)
C5 C3 N2 C18 3.9(6)
C2 C3 N2 Ga1 12.0(6)
C5 C3 N2 Ga1 -168.7(3)
C19 C18 N2 C3 102.8(4)
C23 C18 N2 C3 -79.4(5)
C19 C18 N2 Ga1 -84.6(4)
C23 C18 N2 Ga1 93.2(4)
N1 Ga1 N2 C3 -31.5(3)
Ni1 Ga1 N2 C3 179.0(2)
Ni2 Ga1 N2 C3 98.6(3)
N1 Ga1 N2 C18 155.8(3)
Ni1 Ga1 N2 C18 6.4(4)
Ni2 Ga1 N2 C18 -74.1(3)
